data_4026732
loop_
_publ_author_name
'Avital Steinberg'
'Mark Froimowitz'
'Damon A. Parrish'
'Jeffrey R. Deschamps'
'Robert Glaser'

_publ_contact_author_address
;
Laboratory for the Structure of Matter
Naval Research Laboratory
Washington, DC 20375
;
_publ_contact_author_email damon.parrish@nrl.navy.mil
_publ_contact_author_fax 202-767-6874
_publ_contact_author_name 'Dr Damon A. Parrish'
_publ_contact_author_phone 202-404-2141
_publ_section_title
;
 Solution- and Solid-State Conformations of C(\a)-Alkyl Analogues of
 Methylphenidate (Ritalin) Salts: Avoidance of gauche+gauche- Interactions
;
_journal_name_full 'Journal of Organic Chemistry'
_journal_page_first 9239
_journal_page_last 9245
_journal_paper_doi 10.1021/jo201415h
_journal_volume 76
_journal_year 2011
_chemical_formula_sum 'C35 H52 Cl6 N2 O2'
_chemical_formula_weight 745.49
_chemical_name_systematic
; 
 rac-(RS,RS)-2-(1-(3,4-dichlorophenyl)-3-methylbutyl)piperidinium chloride
 Monohydrate 
;
_space_group_IT_number 15
_symmetry_cell_setting monoclinic
_symmetry_space_group_name_Hall '-C 2yc'
_symmetry_space_group_name_H-M 'C 1 2/c 1'
_atom_sites_solution_hydrogens geom
_atom_sites_solution_primary direct
_atom_sites_solution_secondary difmap
_audit_creation_date 2006-08-23
_audit_creation_method 'from SHELXL97 CIF, local template and enCIFer'
_cell_angle_alpha 90.00
_cell_angle_beta 109.884(12)
_cell_angle_gamma 90.00
_cell_formula_units_Z 16
_cell_length_a 37.226(19)
_cell_length_b 8.122(4)
_cell_length_c 27.186(13)
_cell_measurement_temperature 103(2)
_cell_volume 7730(7)
_computing_cell_refinement 'Bruker SMART v5.631 (Bruker, 2001)'
_computing_data_collection 'Bruker SMART v5.631 (Bruker, 2001)'
_computing_data_reduction
;
Bruker SAINT v6.45A (Bruker, 2002), Bruker XPREP v6.14 (Bruker, 2001)
;
_computing_molecular_graphics 'Bruker SHELXTL v6.14 (Bruker, 2000b)'
_computing_publication_material 'Bruker SHELXTL v6.14 (Bruker, 2000b)'
_computing_structure_refinement 'Bruker SHELXTL v6.14 (Bruker, 2000b)'
_computing_structure_solution 'Bruker SHELXTL v6.14 (Bruker, 2000b)'
_diffrn_ambient_temperature 103(2)
_diffrn_measured_fraction_theta_full 0.950
_diffrn_measured_fraction_theta_max 0.950
_diffrn_measurement_device_type 'Bruker SMART APEX II CCD'
_diffrn_measurement_method '\w scans'
_diffrn_radiation_monochromator graphite
_diffrn_radiation_source 'fine focus sealed tube'
_diffrn_radiation_type MoK\a
_diffrn_radiation_wavelength 0.71073
_diffrn_reflns_av_R_equivalents 0.1247
_diffrn_reflns_av_sigmaI/netI 0.1543
_diffrn_reflns_limit_h_max 43
_diffrn_reflns_limit_h_min -39
_diffrn_reflns_limit_k_max 9
_diffrn_reflns_limit_k_min -8
_diffrn_reflns_limit_l_max 29
_diffrn_reflns_limit_l_min -32
_diffrn_reflns_number 17430
_diffrn_reflns_theta_full 25.09
_diffrn_reflns_theta_max 25.09
_diffrn_reflns_theta_min 1.16
_exptl_absorpt_coefficient_mu 0.477
_exptl_absorpt_correction_T_max 0.9767
_exptl_absorpt_correction_T_min 0.7605
_exptl_absorpt_correction_type multi-scan
_exptl_absorpt_process_details 'SADABS v2.10 (Bruker, 2000c)'
_exptl_crystal_colour colourless
_exptl_crystal_density_diffrn 1.281
_exptl_crystal_description plate
_exptl_crystal_F_000 3152
_exptl_crystal_size_max 0.49
_exptl_crystal_size_mid 0.16
_exptl_crystal_size_min 0.04
_refine_diff_density_max 0.895
_refine_diff_density_min -0.544
_refine_diff_density_rms 0.107
_refine_ls_extinction_method none
_refine_ls_goodness_of_fit_ref 1.039
_refine_ls_hydrogen_treatment constr
_refine_ls_matrix_type full
_refine_ls_number_parameters 406
_refine_ls_number_reflns 6544
_refine_ls_number_restraints 0
_refine_ls_restrained_S_all 1.039
_refine_ls_R_factor_all 0.1755
_refine_ls_R_factor_gt 0.0909
_refine_ls_shift/su_max 0.000
_refine_ls_shift/su_mean 0.000
_refine_ls_structure_factor_coef Fsqd
_refine_ls_weighting_details 'calc w=1/[\s^2^(Fo^2^)+(0.0988P)^2^+54.5557P] where P=(Fo^2^+2Fc^2^)/3'
_refine_ls_weighting_scheme calc
_refine_ls_wR_factor_gt 0.2150
_refine_ls_wR_factor_ref 0.2488
_reflns_number_gt 3417
_reflns_number_total 6544
_reflns_threshold_expression I>2\s(I)
_cod_data_source_file jo201415h_si_002.cif
_cod_data_source_block mark166
_cod_database_code 4026732

loop_
_symmetry_equiv_pos_as_xyz
'x, y, z'
'-x, y, -z+1/2'
'x+1/2, y+1/2, z'
'-x+1/2, y+1/2, -z+1/2'
'-x, -y, -z'
'x, -y, z-1/2'
'-x+1/2, -y+1/2, -z'
'x+1/2, -y+1/2, z-1/2'

loop_
_atom_site_label
_atom_site_type_symbol
_atom_site_fract_x
_atom_site_fract_y
_atom_site_fract_z
_atom_site_U_iso_or_equiv
_atom_site_adp_type
_atom_site_occupancy
_atom_site_symmetry_multiplicity
_atom_site_calc_flag
_atom_site_refinement_flags
N1B N 0.57228(16) 1.0375(8) 0.3396(2) 0.0255(15) Uani 1 1 d .
H1BA H 0.5754 1.0602 0.3744 0.031 Uiso 1 1 calc R
C1'B C 0.6485(2) 0.7131(9) 0.3464(3) 0.0215(17) Uani 1 1 d .
C1AB C 0.5392(2) 0.9227(11) 0.3191(3) 0.035(2) Uani 1 1 d .
H1AA H 0.5162 0.9752 0.3214 0.052 Uiso 1 1 calc R
H1AB H 0.5444 0.8215 0.3400 0.052 Uiso 1 1 calc R
H1AC H 0.5355 0.8959 0.2826 0.052 Uiso 1 1 calc R
N1A N 0.55416(15) 0.8400(7) 0.0813(2) 0.0203(14) Uani 1 1 d .
H1AG H 0.5573 0.8396 0.1167 0.024 Uiso 1 1 calc R
C1'A C 0.65667(18) 0.7839(9) 0.0798(3) 0.0193(17) Uani 1 1 d .
C1AA C 0.5485(2) 1.0140(9) 0.0632(3) 0.0244(17) Uani 1 1 d .
H1AD H 0.5255 1.0582 0.0684 0.037 Uiso 1 1 calc R
H1AE H 0.5454 1.0188 0.0259 0.037 Uiso 1 1 calc R
H1AF H 0.5707 1.0795 0.0832 0.037 Uiso 1 1 calc R
C2'B C 0.6860(2) 0.6826(10) 0.3781(3) 0.0255(18) Uani 1 1 d .
H2'A H 0.6941 0.7128 0.4140 0.031 Uiso 1 1 calc R
C2B C 0.60956(19) 0.9683(9) 0.3379(3) 0.0221(17) Uani 1 1 d .
H2BA H 0.6067 0.9510 0.3003 0.027 Uiso 1 1 calc R
C2'A C 0.68676(18) 0.6960(10) 0.1141(3) 0.0232(17) Uani 1 1 d .
H2'B H 0.6888 0.6884 0.1498 0.028 Uiso 1 1 calc R
C2A C 0.58904(17) 0.7563(9) 0.0752(3) 0.0188(16) Uani 1 1 d .
H2AA H 0.5838 0.7387 0.0369 0.023 Uiso 1 1 calc R
Cl3B Cl 0.75794(5) 0.5702(3) 0.39925(8) 0.0395(6) Uani 1 1 d .
C3'B C 0.7119(2) 0.6089(10) 0.3584(3) 0.0271(18) Uani 1 1 d .
C3B C 0.6406(2) 1.0948(9) 0.3600(3) 0.0268(18) Uani 1 1 d .
H3BA H 0.6649 1.0512 0.3580 0.032 Uiso 1 1 calc R
H3BB H 0.6441 1.1128 0.3974 0.032 Uiso 1 1 calc R
Cl3A Cl 0.75052(6) 0.5116(3) 0.14203(8) 0.0424(6) Uani 1 1 d .
C3'A C 0.71427(19) 0.6179(10) 0.0975(3) 0.0268(18) Uani 1 1 d .
C3A C 0.59250(19) 0.5877(9) 0.1008(3) 0.0227(17) Uani 1 1 d .
H3AA H 0.6157 0.5319 0.0991 0.027 Uiso 1 1 calc R
H3AB H 0.5954 0.6017 0.1382 0.027 Uiso 1 1 calc R
Cl4B Cl 0.73091(6) 0.4693(3) 0.27907(8) 0.0436(6) Uani 1 1 d .
C4'B C 0.6997(2) 0.5632(10) 0.3063(3) 0.032(2) Uani 1 1 d .
C4B C 0.6320(2) 1.2584(10) 0.3316(3) 0.038(2) Uani 1 1 d .
H4BA H 0.6524 1.3384 0.3489 0.046 Uiso 1 1 calc R
H4BB H 0.6311 1.2441 0.2951 0.046 Uiso 1 1 calc R
Cl4A Cl 0.74468(6) 0.5367(3) 0.02314(8) 0.0435(6) Uani 1 1 d .
C4A C 0.55787(19) 0.4803(10) 0.0745(3) 0.0266(18) Uani 1 1 d .
H4AA H 0.5607 0.3735 0.0930 0.032 Uiso 1 1 calc R
H4AB H 0.5559 0.4584 0.0379 0.032 Uiso 1 1 calc R
C4'A C 0.7118(2) 0.6335(9) 0.0460(3) 0.0258(18) Uani 1 1 d .
C5'B C 0.6627(2) 0.5887(10) 0.2746(3) 0.0294(19) Uani 1 1 d .
H5'A H 0.6543 0.5526 0.2393 0.035 Uiso 1 1 calc R
C5B C 0.5940(2) 1.3235(11) 0.3321(4) 0.042(2) Uani 1 1 d .
H5BA H 0.5875 1.4258 0.3111 0.051 Uiso 1 1 calc R
H5BB H 0.5959 1.3503 0.3684 0.051 Uiso 1 1 calc R
C5A C 0.5213(2) 0.5689(9) 0.0756(3) 0.0254(18) Uani 1 1 d .
H5AA H 0.4986 0.5043 0.0551 0.030 Uiso 1 1 calc R
H5AB H 0.5217 0.5752 0.1121 0.030 Uiso 1 1 calc R
C5'A C 0.6824(2) 0.7220(10) 0.0119(3) 0.031(2) Uani 1 1 d .
H5'B H 0.6808 0.7313 -0.0237 0.037 Uiso 1 1 calc R
C6'B C 0.6373(2) 0.6676(10) 0.2943(3) 0.0256(18) Uani 1 1 d .
H6'A H 0.6120 0.6905 0.2718 0.031 Uiso 1 1 calc R
C6B C 0.5624(2) 1.1962(11) 0.3095(3) 0.037(2) Uani 1 1 d .
H6BA H 0.5380 1.2393 0.3113 0.045 Uiso 1 1 calc R
H6BB H 0.5591 1.1758 0.2724 0.045 Uiso 1 1 calc R
C6'A C 0.65521(19) 0.7974(10) 0.0280(3) 0.0245(18) Uani 1 1 d .
H6'B H 0.6353 0.8590 0.0037 0.029 Uiso 1 1 calc R
C6A C 0.51845(19) 0.7407(9) 0.0532(3) 0.0244(18) Uani 1 1 d .
H6AA H 0.4958 0.7970 0.0567 0.029 Uiso 1 1 calc R
H6AB H 0.5150 0.7340 0.0155 0.029 Uiso 1 1 calc R
C7B C 0.6190(2) 0.7998(9) 0.3658(3) 0.0223(17) Uani 1 1 d .
H7BA H 0.5951 0.7326 0.3530 0.027 Uiso 1 1 calc R
C7A C 0.62512(19) 0.8642(10) 0.0961(3) 0.0230(17) Uani 1 1 d .
H7AA H 0.6190 0.9719 0.0773 0.028 Uiso 1 1 calc R
C8B C 0.6294(2) 0.8136(10) 0.4243(3) 0.0279(18) Uani 1 1 d .
H8BA H 0.6129 0.8987 0.4316 0.033 Uiso 1 1 calc R
H8BB H 0.6561 0.8534 0.4390 0.033 Uiso 1 1 calc R
C8A C 0.63650(19) 0.9023(10) 0.1546(3) 0.0226(17) Uani 1 1 d .
H8AA H 0.6461 0.7996 0.1743 0.027 Uiso 1 1 calc R
H8AB H 0.6133 0.9355 0.1620 0.027 Uiso 1 1 calc R
C9B C 0.6260(2) 0.6571(10) 0.4531(3) 0.0300(19) Uani 1 1 d .
H9BA H 0.6403 0.5679 0.4422 0.036 Uiso 1 1 calc R
C9A C 0.6668(2) 1.0369(10) 0.1755(3) 0.0270(18) Uani 1 1 d .
H9AA H 0.6889 1.0116 0.1638 0.032 Uiso 1 1 calc R
C10B C 0.6449(3) 0.6827(11) 0.5123(3) 0.046(2) Uani 1 1 d .
H10A H 0.6713 0.7193 0.5201 0.069 Uiso 1 1 calc R
H10B H 0.6446 0.5789 0.5305 0.069 Uiso 1 1 calc R
H10C H 0.6307 0.7665 0.5242 0.069 Uiso 1 1 calc R
C10A C 0.6514(3) 1.2048(11) 0.1548(3) 0.044(2) Uani 1 1 d .
H10D H 0.6714 1.2878 0.1688 0.066 Uiso 1 1 calc R
H10E H 0.6295 1.2309 0.1656 0.066 Uiso 1 1 calc R
H10F H 0.6433 1.2044 0.1165 0.066 Uiso 1 1 calc R
C11B C 0.5842(2) 0.6002(11) 0.4398(3) 0.038(2) Uani 1 1 d .
H11A H 0.5726 0.5847 0.4019 0.057 Uiso 1 1 calc R
H11B H 0.5699 0.6839 0.4514 0.057 Uiso 1 1 calc R
H11C H 0.5836 0.4960 0.4577 0.057 Uiso 1 1 calc R
C11A C 0.6807(2) 1.0330(11) 0.2345(3) 0.033(2) Uani 1 1 d .
H11D H 0.7001 1.1185 0.2484 0.049 Uiso 1 1 calc R
H11E H 0.6918 0.9249 0.2469 0.049 Uiso 1 1 calc R
H11F H 0.6591 1.0532 0.2467 0.049 Uiso 1 1 calc R
Cl1S Cl 0.55397(5) 0.8559(4) 0.19475(7) 0.0515(7) Uani 1 1 d .
Cl2S Cl 0.55221(5) 1.1231(3) 0.43758(7) 0.0322(5) Uani 1 1 d .
O1S O 0.5172(3) 0.5131(12) 0.2143(4) 0.128(4) Uani 1 1 d .
O2S O 0.4777(2) 1.2429(12) 0.3432(3) 0.091(3) Uani 1 1 d .

loop_
_atom_site_aniso_label
_atom_site_aniso_U_11
_atom_site_aniso_U_22
_atom_site_aniso_U_33
_atom_site_aniso_U_23
_atom_site_aniso_U_13
_atom_site_aniso_U_12
N1B 0.025(3) 0.036(4) 0.019(3) 0.006(3) 0.013(3) 0.001(3)
C1'B 0.032(4) 0.013(5) 0.028(4) 0.000(3) 0.021(3) -0.002(3)
C1AB 0.023(4) 0.054(7) 0.029(4) -0.001(4) 0.011(3) -0.008(4)
N1A 0.018(3) 0.025(4) 0.020(3) 0.001(3) 0.009(2) 0.005(3)
C1'A 0.021(4) 0.019(5) 0.022(4) -0.003(3) 0.013(3) 0.000(3)
C1AA 0.024(4) 0.020(5) 0.030(4) 0.004(3) 0.011(3) 0.010(3)
C2'B 0.032(4) 0.026(5) 0.022(4) 0.000(3) 0.014(3) -0.004(3)
C2B 0.024(4) 0.022(5) 0.025(4) 0.003(3) 0.016(3) 0.008(3)
C2'A 0.017(4) 0.032(5) 0.021(4) -0.001(3) 0.007(3) -0.004(3)
C2A 0.013(4) 0.027(5) 0.020(4) 0.000(3) 0.010(3) 0.002(3)
Cl3B 0.0293(11) 0.0531(16) 0.0393(12) -0.0021(10) 0.0157(9) 0.0042(10)
C3'B 0.030(4) 0.017(5) 0.037(5) 0.004(3) 0.015(3) 0.000(3)
C3B 0.031(4) 0.018(5) 0.037(5) -0.001(3) 0.020(3) -0.001(3)
Cl3A 0.0329(11) 0.0563(17) 0.0364(12) 0.0022(10) 0.0096(9) 0.0197(10)
C3'A 0.018(4) 0.018(5) 0.044(5) 0.001(3) 0.010(3) 0.001(3)
C3A 0.021(4) 0.022(5) 0.026(4) 0.006(3) 0.009(3) 0.007(3)
Cl4B 0.0336(12) 0.0555(17) 0.0499(13) -0.0135(11) 0.0251(10) -0.0018(10)
C4'B 0.035(5) 0.028(6) 0.040(5) 0.001(4) 0.021(4) 0.000(4)
C4B 0.051(6) 0.016(5) 0.055(6) 0.002(4) 0.028(4) -0.003(4)
Cl4A 0.0426(13) 0.0493(16) 0.0526(13) 0.0016(11) 0.0344(10) 0.0135(11)
C4A 0.028(4) 0.028(5) 0.025(4) -0.002(3) 0.010(3) -0.003(3)
C4'A 0.027(4) 0.017(5) 0.038(5) -0.006(3) 0.018(3) 0.004(3)
C5'B 0.036(5) 0.034(6) 0.023(4) 0.000(3) 0.015(3) -0.001(4)
C5B 0.046(5) 0.037(6) 0.056(6) 0.006(4) 0.034(4) 0.005(4)
C5A 0.030(4) 0.018(5) 0.028(4) -0.003(3) 0.011(3) -0.006(3)
C5'A 0.028(4) 0.040(6) 0.032(4) -0.002(4) 0.021(4) -0.003(4)
C6'B 0.026(4) 0.026(5) 0.027(4) 0.007(3) 0.011(3) 0.001(3)
C6B 0.036(5) 0.041(6) 0.046(5) 0.011(4) 0.027(4) 0.009(4)
C6'A 0.022(4) 0.027(5) 0.026(4) 0.004(3) 0.010(3) 0.002(3)
C6A 0.022(4) 0.026(5) 0.026(4) -0.008(3) 0.009(3) -0.004(3)
C7B 0.026(4) 0.023(5) 0.023(4) -0.001(3) 0.015(3) -0.004(3)
C7A 0.026(4) 0.027(5) 0.022(4) 0.000(3) 0.015(3) 0.006(3)
C8B 0.033(4) 0.025(5) 0.028(4) 0.000(3) 0.013(3) -0.007(4)
C8A 0.022(4) 0.027(5) 0.022(4) 0.002(3) 0.013(3) 0.004(3)
C9B 0.046(5) 0.016(5) 0.037(5) 0.003(3) 0.025(4) 0.006(4)
C9A 0.025(4) 0.035(6) 0.025(4) -0.004(3) 0.014(3) 0.002(4)
C10B 0.069(7) 0.030(6) 0.040(5) 0.009(4) 0.021(4) 0.016(5)
C10A 0.058(6) 0.024(6) 0.038(5) 0.000(4) 0.002(4) -0.007(4)
C11B 0.043(5) 0.031(6) 0.052(5) 0.002(4) 0.032(4) 0.001(4)
C11A 0.036(5) 0.033(6) 0.027(4) -0.004(4) 0.008(3) -0.003(4)
Cl1S 0.0252(11) 0.114(2) 0.0211(10) -0.0061(11) 0.0151(8) 0.0026(12)
Cl2S 0.0325(11) 0.0448(15) 0.0249(10) -0.0066(9) 0.0172(8) -0.0045(9)
O1S 0.238(12) 0.068(7) 0.141(8) -0.032(6) 0.145(9) -0.039(7)
O2S 0.096(6) 0.106(8) 0.082(6) -0.002(5) 0.046(5) 0.017(5)
C2S 0.25(3) 0.97(10) 0.20(2) -0.30(4) 0.18(2) -0.31(4)

loop_
_atom_type_symbol
_atom_type_description
_atom_type_scat_dispersion_real
_atom_type_scat_dispersion_imag
_atom_type_scat_source
C C 0.0033 0.0016 'International Tables Vol C Tables 4.2.6.8 and 6.1.1.4'
H H 0.0000 0.0000 'International Tables Vol C Tables 4.2.6.8 and 6.1.1.4'
N N 0.0061 0.0033 'International Tables Vol C Tables 4.2.6.8 and 6.1.1.4'
Cl Cl 0.1484 0.1585 'International Tables Vol C Tables 4.2.6.8 and 6.1.1.4'
O O 0.0106 0.0060 'International Tables Vol C Tables 4.2.6.8 and 6.1.1.4'

loop_
_geom_angle_atom_site_label_1
_geom_angle_atom_site_label_2
_geom_angle_atom_site_label_3
_geom_angle
C1AB N1B C6B 108.4(6)
C1AB N1B C2B 113.9(6)
C6B N1B C2B 110.9(5)
C1AB N1B H1BA 107.8
C6B N1B H1BA 107.8
C2B N1B H1BA 107.8
C6'B C1'B C2'B 118.5(6)
C6'B C1'B C7B 118.0(6)
C2'B C1'B C7B 123.4(6)
N1B C1AB H1AA 109.5
N1B C1AB H1AB 109.5
H1AA C1AB H1AB 109.5
N1B C1AB H1AC 109.5
H1AA C1AB H1AC 109.5
H1AB C1AB H1AC 109.5
C1AA N1A C6A 109.6(5)
C1AA N1A C2A 114.7(5)
C6A N1A C2A 109.9(5)
C1AA N1A H1AG 107.4
C6A N1A H1AG 107.4
C2A N1A H1AG 107.4
C2'A C1'A C6'A 117.6(6)
C2'A C1'A C7A 123.2(6)
C6'A C1'A C7A 119.1(6)
N1A C1AA H1AD 109.5
N1A C1AA H1AE 109.5
H1AD C1AA H1AE 109.5
N1A C1AA H1AF 109.5
H1AD C1AA H1AF 109.5
H1AE C1AA H1AF 109.5
C3'B C2'B C1'B 121.3(7)
C3'B C2'B H2'A 119.3
C1'B C2'B H2'A 119.3
C3B C2B N1B 108.7(6)
C3B C2B C7B 113.0(6)
N1B C2B C7B 111.8(5)
C3B C2B H2BA 107.7
N1B C2B H2BA 107.7
C7B C2B H2BA 107.7
C1'A C2'A C3'A 121.8(7)
C1'A C2'A H2'B 119.1
C3'A C2'A H2'B 119.1
C3A C2A N1A 107.1(5)
C3A C2A C7A 114.5(6)
N1A C2A C7A 112.0(6)
C3A C2A H2AA 107.7
N1A C2A H2AA 107.7
C7A C2A H2AA 107.7
C4'B C3'B C2'B 118.9(7)
C4'B C3'B Cl3B 121.2(6)
C2'B C3'B Cl3B 119.9(6)
C2B C3B C4B 113.1(6)
C2B C3B H3BA 109.0
C4B C3B H3BA 109.0
C2B C3B H3BB 109.0
C4B C3B H3BB 109.0
H3BA C3B H3BB 107.8
C4'A C3'A C2'A 118.8(7)
C4'A C3'A Cl3A 122.0(6)
C2'A C3'A Cl3A 119.2(6)
C4A C3A C2A 112.0(6)
C4A C3A H3AA 109.2
C2A C3A H3AA 109.2
C4A C3A H3AB 109.2
C2A C3A H3AB 109.2
H3AA C3A H3AB 107.9
C5'B C4'B C3'B 120.7(7)
C5'B C4'B Cl4B 118.1(6)
C3'B C4'B Cl4B 121.1(6)
C5B C4B C3B 109.8(7)
C5B C4B H4BA 109.7
C3B C4B H4BA 109.7
C5B C4B H4BB 109.7
C3B C4B H4BB 109.7
H4BA C4B H4BB 108.2
C3A C4A C5A 109.5(6)
C3A C4A H4AA 109.8
C5A C4A H4AA 109.8
C3A C4A H4AB 109.8
C5A C4A H4AB 109.8
H4AA C4A H4AB 108.2
C5'A C4'A C3'A 119.8(6)
C5'A C4'A Cl4A 119.4(6)
C3'A C4'A Cl4A 120.7(6)
C4'B C5'B C6'B 119.9(7)
C4'B C5'B H5'A 120.1
C6'B C5'B H5'A 120.1
C4B C5B C6B 110.7(7)
C4B C5B H5BA 109.5
C6B C5B H5BA 109.5
C4B C5B H5BB 109.5
C6B C5B H5BB 109.5
H5BA C5B H5BB 108.1
C6A C5A C4A 111.3(6)
C6A C5A H5AA 109.4
C4A C5A H5AA 109.4
C6A C5A H5AB 109.4
C4A C5A H5AB 109.4
H5AA C5A H5AB 108.0
C4'A C5'A C6'A 121.4(7)
C4'A C5'A H5'B 119.3
C6'A C5'A H5'B 119.3
C1'B C6'B C5'B 120.6(7)
C1'B C6'B H6'A 119.7
C5'B C6'B H6'A 119.7
N1B C6B C5B 110.5(7)
N1B C6B H6BA 109.5
C5B C6B H6BA 109.5
N1B C6B H6BB 109.5
C5B C6B H6BB 109.5
H6BA C6B H6BB 108.1
C5'A C6'A C1'A 120.4(7)
C5'A C6'A H6'B 119.8
C1'A C6'A H6'B 119.8
C5A C6A N1A 110.9(6)
C5A C6A H6AA 109.5
N1A C6A H6AA 109.5
C5A C6A H6AB 109.5
N1A C6A H6AB 109.5
H6AA C6A H6AB 108.1
C8B C7B C1'B 116.0(6)
C8B C7B C2B 112.7(6)
C1'B C7B C2B 107.9(5)
C8B C7B H7BA 106.6
C1'B C7B H7BA 106.6
C2B C7B H7BA 106.6
C8A C7A C1'A 114.6(6)
C8A C7A C2A 113.4(5)
C1'A C7A C2A 108.0(6)
C8A C7A H7AA 106.8
C1'A C7A H7AA 106.8
C2A C7A H7AA 106.8
C7B C8B C9B 116.4(6)
C7B C8B H8BA 108.2
C9B C8B H8BA 108.2
C7B C8B H8BB 108.2
C9B C8B H8BB 108.2
H8BA C8B H8BB 107.3
C7A C8A C9A 116.0(6)
C7A C8A H8AA 108.3
C9A C8A H8AA 108.3
C7A C8A H8AB 108.3
C9A C8A H8AB 108.3
H8AA C8A H8AB 107.4
C8B C9B C10B 109.8(7)
C8B C9B C11B 112.6(7)
C10B C9B C11B 110.5(6)
C8B C9B H9BA 108.0
C10B C9B H9BA 108.0
C11B C9B H9BA 108.0
C11A C9A C10A 111.3(6)
C11A C9A C8A 108.8(6)
C10A C9A C8A 111.4(6)
C11A C9A H9AA 108.4
C10A C9A H9AA 108.4
C8A C9A H9AA 108.4
C9B C10B H10A 109.5
C9B C10B H10B 109.5
H10A C10B H10B 109.5
C9B C10B H10C 109.5
H10A C10B H10C 109.5
H10B C10B H10C 109.5
C9A C10A H10D 109.5
C9A C10A H10E 109.5
H10D C10A H10E 109.5
C9A C10A H10F 109.5
H10D C10A H10F 109.5
H10E C10A H10F 109.5
C9B C11B H11A 109.5
C9B C11B H11B 109.5
H11A C11B H11B 109.5
C9B C11B H11C 109.5
H11A C11B H11C 109.5
H11B C11B H11C 109.5
C9A C11A H11D 109.5
C9A C11A H11E 109.5
H11D C11A H11E 109.5
C9A C11A H11F 109.5
H11D C11A H11F 109.5
H11E C11A H11F 109.5

loop_
_geom_bond_atom_site_label_1
_geom_bond_atom_site_label_2
_geom_bond_distance
N1B C1AB 1.492(9)
N1B C6B 1.504(10)
N1B C2B 1.513(8)
N1B H1BA 0.9300
C1'B C6'B 1.383(10)
C1'B C2'B 1.390(10)
C1'B C7B 1.541(9)
C1AB H1AA 0.9800
C1AB H1AB 0.9800
C1AB H1AC 0.9800
N1A C1AA 1.488(9)
N1A C6A 1.520(9)
N1A C2A 1.524(8)
N1A H1AG 0.9300
C1'A C2'A 1.387(10)
C1'A C6'A 1.396(9)
C1'A C7A 1.534(9)
C1AA H1AD 0.9800
C1AA H1AE 0.9800
C1AA H1AF 0.9800
C2'B C3'B 1.387(10)
C2'B H2'A 0.9500
C2B C3B 1.510(10)
C2B C7B 1.546(10)
C2B H2BA 1.0000
C2'A C3'A 1.403(10)
C2'A H2'B 0.9500
C2A C3A 1.523(10)
C2A C7A 1.541(10)
C2A H2AA 1.0000
Cl3B C3'B 1.724(8)
C3'B C4'B 1.384(11)
C3B C4B 1.515(11)
C3B H3BA 0.9900
C3B H3BB 0.9900
Cl3A C3'A 1.709(8)
C3'A C4'A 1.378(10)
C3A C4A 1.519(10)
C3A H3AA 0.9900
C3A H3AB 0.9900
Cl4B C4'B 1.749(8)
C4'B C5'B 1.372(10)
C4B C5B 1.514(11)
C4B H4BA 0.9900
C4B H4BB 0.9900
Cl4A C4'A 1.738(7)
C4A C5A 1.548(10)
C4A H4AA 0.9900
C4A H4AB 0.9900
C4'A C5'A 1.373(10)
C5'B C6'B 1.390(10)
C5'B H5'A 0.9500
C5B C6B 1.527(12)
C5B H5BA 0.9900
C5B H5BB 0.9900
C5A C6A 1.513(11)
C5A H5AA 0.9900
C5A H5AB 0.9900
C5'A C6'A 1.376(10)
C5'A H5'B 0.9500
C6'B H6'A 0.9500
C6B H6BA 0.9900
C6B H6BB 0.9900
C6'A H6'B 0.9500
C6A H6AA 0.9900
C6A H6AB 0.9900
C7B C8B 1.507(9)
C7B H7BA 1.0000
C7A C8A 1.531(9)
C7A H7AA 1.0000
C8B C9B 1.522(10)
C8B H8BA 0.9900
C8B H8BB 0.9900
C8A C9A 1.535(10)
C8A H8AA 0.9900
C8A H8AB 0.9900
C9B C10B 1.537(11)
C9B C11B 1.544(10)
C9B H9BA 1.0000
C9A C11A 1.509(10)
C9A C10A 1.513(11)
C9A H9AA 1.0000
C10B H10A 0.9800
C10B H10B 0.9800
C10B H10C 0.9800
C10A H10D 0.9800
C10A H10E 0.9800
C10A H10F 0.9800
C11B H11A 0.9800
C11B H11B 0.9800
C11B H11C 0.9800
C11A H11D 0.9800
C11A H11E 0.9800
C11A H11F 0.9800
O2S C2S 1.74(3)

loop_
_geom_hbond_atom_site_label_D
_geom_hbond_atom_site_label_H
_geom_hbond_atom_site_label_A
_geom_hbond_distance_DH
_geom_hbond_distance_HA
_geom_hbond_distance_DA
_geom_hbond_angle_DHA
_geom_hbond_site_symmetry_A
N1B H1BA Cl2S 0.93 2.23 3.079(6) 151.7 1_565
N1A H1AG Cl1S 0.93 2.17 3.090(6) 169.5 .

loop_
_geom_torsion_atom_site_label_1
_geom_torsion_atom_site_label_2
_geom_torsion_atom_site_label_3
_geom_torsion_atom_site_label_4
_geom_torsion
C6'B C1'B C2'B C3'B 0.3(11)
C7B C1'B C2'B C3'B -177.9(7)
C1AB N1B C2B C3B -179.5(6)
C6B N1B C2B C3B 57.9(7)
C1AB N1B C2B C7B -54.0(8)
C6B N1B C2B C7B -176.6(6)
C6'A C1'A C2'A C3'A -2.1(11)
C7A C1'A C2'A C3'A 177.2(7)
C1AA N1A C2A C3A 174.1(5)
C6A N1A C2A C3A -61.9(7)
C1AA N1A C2A C7A 47.8(7)
C6A N1A C2A C7A 171.8(5)
C1'B C2'B C3'B C4'B -0.9(12)
C1'B C2'B C3'B Cl3B -179.0(6)
N1B C2B C3B C4B -57.1(8)
C7B C2B C3B C4B 178.1(6)
C1'A C2'A C3'A C4'A 1.9(12)
C1'A C2'A C3'A Cl3A -180.0(6)
N1A C2A C3A C4A 61.7(7)
C7A C2A C3A C4A -173.6(5)
C2'B C3'B C4'B C5'B -0.6(12)
Cl3B C3'B C4'B C5'B 177.4(6)
C2'B C3'B C4'B Cl4B -179.8(6)
Cl3B C3'B C4'B Cl4B -1.7(10)
C2B C3B C4B C5B 56.1(9)
C2A C3A C4A C5A -57.3(8)
C2'A C3'A C4'A C5'A -1.0(11)
Cl3A C3'A C4'A C5'A -179.1(6)
C2'A C3'A C4'A Cl4A -179.0(6)
Cl3A C3'A C4'A Cl4A 2.9(10)
C3'B C4'B C5'B C6'B 2.8(12)
Cl4B C4'B C5'B C6'B -178.0(6)
C3B C4B C5B C6B -54.7(9)
C3A C4A C5A C6A 53.0(8)
C3'A C4'A C5'A C6'A 0.5(12)
Cl4A C4'A C5'A C6'A 178.5(6)
C2'B C1'B C6'B C5'B 1.9(11)
C7B C1'B C6'B C5'B -179.9(7)
C4'B C5'B C6'B C1'B -3.4(12)
C1AB N1B C6B C5B 175.2(6)
C2B N1B C6B C5B -59.1(8)
C4B C5B C6B N1B 57.2(9)
C4'A C5'A C6'A C1'A -0.8(12)
C2'A C1'A C6'A C5'A 1.5(11)
C7A C1'A C6'A C5'A -177.8(7)
C4A C5A C6A N1A -55.2(7)
C1AA N1A C6A C5A -172.7(6)
C2A N1A C6A C5A 60.3(7)
C6'B C1'B C7B C8B 167.1(7)
C2'B C1'B C7B C8B -14.8(10)
C6'B C1'B C7B C2B -65.5(8)
C2'B C1'B C7B C2B 112.7(8)
C3B C2B C7B C8B 53.3(8)
N1B C2B C7B C8B -69.8(7)
C3B C2B C7B C1'B -76.1(7)
N1B C2B C7B C1'B 160.9(6)
C2'A C1'A C7A C8A 23.6(11)
C6'A C1'A C7A C8A -157.1(7)
C2'A C1'A C7A C2A -103.8(8)
C6'A C1'A C7A C2A 75.5(8)
C3A C2A C7A C8A -60.7(8)
N1A C2A C7A C8A 61.5(8)
C3A C2A C7A C1'A 67.4(7)
N1A C2A C7A C1'A -170.4(5)
C1'B C7B C8B C9B -75.1(8)
C2B C7B C8B C9B 159.9(6)
C1'A C7A C8A C9A 67.6(9)
C2A C7A C8A C9A -167.8(6)
C7B C8B C9B C10B 168.9(6)
C7B C8B C9B C11B -67.6(9)
C7A C8A C9A C11A -168.0(6)
C7A C8A C9A C10A 68.9(8)
